data_8105713
loop_
_publ_author_name
'Xiang, Gao'
'Xi-Shi, Tai'

_publ_section_title
;
 The crystal structure of
 tetrakis(6-phenylpyridine-2-carboxylato-\k2N,O)-bis(1H-pyrazol-3-ylamine-\k2
 N:N)dicobalt(II) dihydrate, C27H23N5O5Co
;
_journal_issue 3
_journal_name_full 'Zeitschrift f\"ur Kristallographie - New Crystal Structures'
_journal_page_first 421
_journal_page_last 423
_journal_paper_doi 10.1515/ncrs-2022-0065
_journal_volume 237
_journal_year 2022
_chemical_formula_moiety 'C27 H21 Co N5 O4, H2 O'
_chemical_formula_sum 'C27 H23 Co N5 O5'
_chemical_formula_weight 556.43
_space_group_crystal_system triclinic
_space_group_IT_number 2
_space_group_name_Hall '-P 1'
_space_group_name_H-M_alt 'P -1'
_atom_sites_solution_hydrogens mixed
_atom_sites_solution_primary dual
_cell_angle_alpha 79.185(7)
_cell_angle_beta 71.970(7)
_cell_angle_gamma 87.951(6)
_cell_formula_units_Z 2
_cell_length_a 8.6503(7)
_cell_length_b 11.1188(8)
_cell_length_c 13.2711(11)
_cell_measurement_reflns_used 3911
_cell_measurement_temperature 200.01(18)
_cell_measurement_theta_max 28.7910
_cell_measurement_theta_min 2.2770
_cell_volume 1191.85(17)
_computing_cell_refinement 'CrysAlisPro 1.171.38.43f (Rigaku OD, 2015)'
_computing_data_collection 'CrysAlisPro 1.171.38.43f (Rigaku OD, 2015)'
_computing_data_reduction 'CrysAlisPro 1.171.38.43f (Rigaku OD, 2015)'
_computing_molecular_graphics 'Olex2 1.3-alpha (Dolomanov et al., 2009)'
_computing_publication_material 'Olex2 1.3-alpha (Dolomanov et al., 2009)'
_computing_structure_refinement 'SHELXL 2018/3 (Sheldrick, 2015)'
_computing_structure_solution 'SHELXT 2018/2 (Sheldrick, 2018)'
_diffrn_ambient_environment N~2~
_diffrn_ambient_temperature 200.01(18)
_diffrn_detector 'CCD plate'
_diffrn_detector_area_resol_mean 5.2684
_diffrn_detector_type AtlasS2
_diffrn_measured_fraction_theta_full 0.999
_diffrn_measured_fraction_theta_max 0.999
_diffrn_measurement_details
;
List of Runs (angles in degrees, time in seconds):

  # Type    Start    End  Width  t~exp~   \w     \q     \k     \f   Frames
--------------------------------------------------------------------------
  1  \w    -56.00  33.00   1.00    5.00    --   12.05 -57.00  90.00   89
  2  \w    -14.00  80.00   1.00    5.00    --   12.05  77.00   0.00   94
  3  \w    -16.00  83.00   1.00    5.00    --   12.05  57.00-120.00   99
;
_diffrn_measurement_device 'four-circle diffractometer'
_diffrn_measurement_device_type 'SuperNova, Dual, Cu at zero, AtlasS2'
_diffrn_measurement_method '\w scans'
_diffrn_orient_matrix_type 'CrysAlisPro convention (1999,Acta A55,543-557)'
_diffrn_orient_matrix_UB_11 0.0009605000
_diffrn_orient_matrix_UB_12 -0.0216376000
_diffrn_orient_matrix_UB_13 -0.0471773000
_diffrn_orient_matrix_UB_21 -0.0121054000
_diffrn_orient_matrix_UB_22 -0.0608753000
_diffrn_orient_matrix_UB_23 0.0295787000
_diffrn_orient_matrix_UB_31 -0.0853971000
_diffrn_orient_matrix_UB_32 0.0068177000
_diffrn_orient_matrix_UB_33 0.0131000000
_diffrn_radiation_monochromator mirror
_diffrn_radiation_probe x-ray
_diffrn_radiation_type 'Mo K\a'
_diffrn_radiation_wavelength 0.71073
_diffrn_reflns_av_R_equivalents 0.0353
_diffrn_reflns_av_unetI/netI 0.0595
_diffrn_reflns_Laue_measured_fraction_full 0.999
_diffrn_reflns_Laue_measured_fraction_max 0.999
_diffrn_reflns_limit_h_max 10
_diffrn_reflns_limit_h_min -9
_diffrn_reflns_limit_k_max 11
_diffrn_reflns_limit_k_min -13
_diffrn_reflns_limit_l_max 15
_diffrn_reflns_limit_l_min -15
_diffrn_reflns_number 7764
_diffrn_reflns_point_group_measured_fraction_full 0.999
_diffrn_reflns_point_group_measured_fraction_max 0.999
_diffrn_reflns_theta_full 24.999
_diffrn_reflns_theta_max 24.999
_diffrn_reflns_theta_min 2.245
_diffrn_source 'micro-focus sealed X-ray tube'
_diffrn_source_type 'SuperNova (Mo) X-ray Source'
_exptl_absorpt_coefficient_mu 0.771
_exptl_absorpt_correction_T_max 1.00000
_exptl_absorpt_correction_T_min 0.72406
_exptl_absorpt_correction_type multi-scan
_exptl_absorpt_process_details
;
CrysAlisPro 1.171.38.43f (Rigaku Oxford Diffraction, 2015)
Empirical absorption correction using spherical harmonics,
 implemented in SCALE3 ABSPACK scaling algorithm.
;
_exptl_crystal_colour yellow
_exptl_crystal_colour_primary yellow
_exptl_crystal_density_diffrn 1.550
_exptl_crystal_description block
_exptl_crystal_F_000 574
_exptl_crystal_size_max 0.13
_exptl_crystal_size_mid 0.11
_exptl_crystal_size_min 0.09
_refine_diff_density_max 0.453
_refine_diff_density_min -0.354
_refine_diff_density_rms 0.078
_refine_ls_extinction_coef .
_refine_ls_extinction_method none
_refine_ls_goodness_of_fit_ref 1.053
_refine_ls_hydrogen_treatment constr
_refine_ls_matrix_type full
_refine_ls_number_parameters 346
_refine_ls_number_reflns 4188
_refine_ls_number_restraints 0
_refine_ls_restrained_S_all 1.053
_refine_ls_R_factor_all 0.0540
_refine_ls_R_factor_gt 0.0450
_refine_ls_shift/su_max 0.001
_refine_ls_shift/su_mean 0.000
_refine_ls_structure_factor_coef Fsqd
_refine_ls_weighting_details 'w=1/[\s^2^(Fo^2^)+(0.0546P)^2^+0.3512P] where P=(Fo^2^+2Fc^2^)/3'
_refine_ls_weighting_scheme calc
_refine_ls_wR_factor_gt 0.1051
_refine_ls_wR_factor_ref 0.1143
_reflns_Friedel_coverage 0.000
_reflns_Friedel_fraction_full .
_reflns_Friedel_fraction_max .
_reflns_number_gt 3577
_reflns_number_total 4188
_reflns_threshold_expression 'I > 2\s(I)'
_cod_data_source_file suppl_j_ncrs-2022-0065_suppl.cif
_cod_data_source_block 07-1010
_cod_database_code 8105713
_shelx_space_group_comment
;
The symmetry employed for this shelxl refinement is uniquely defined
by the following loop, which should always be used as a source of
symmetry information in preference to the above space-group names.
They are only intended as comments.
;
_reflns_odcompleteness_completeness 99.94
_reflns_odcompleteness_iscentric 1
_reflns_odcompleteness_theta 26.32
_olex2_refinement_description
;
1. Fixed Uiso
 At 1.2 times of:
  All C(H) groups, All N(H) groups, All N(H,H) groups
 At 1.5 times of:
  All O(H,H) groups
2.a Free rotating group:
 O5(H5A,H5B)
2.b Secondary CH2 refined with riding coordinates:
 N3(H3A,H3B)
2.c Aromatic/amide H refined with riding coordinates:
 N5(H5), C2(H2), C3(H3), C4(H4), C7(H7), C8(H8), C9(H9), C10(H10), C11(H11),
 C15(H15), C16(H16), C17(H17), C20(H20), C21(H21), C22(H22), C23(H23), C24(H24),
  C26(H26), C27(H27)
;

loop_
_space_group_symop_operation_xyz
'x, y, z'
'-x, -y, -z'

loop_
_atom_site_label
_atom_site_type_symbol
_atom_site_fract_x
_atom_site_fract_y
_atom_site_fract_z
_atom_site_U_iso_or_equiv
_atom_site_adp_type
_atom_site_occupancy
_atom_site_site_symmetry_order
_atom_site_calc_flag
_atom_site_refinement_flags_posn
_atom_site_refinement_flags_adp
_atom_site_refinement_flags_occupancy
_atom_site_disorder_assembly
_atom_site_disorder_group
Co1 Co 0.49294(4) 0.31008(3) 0.61683(3) 0.01887(15) Uani 1 1 d . . . . .
O1 O 0.6220(2) 0.18818(17) 0.52693(15) 0.0223(4) Uani 1 1 d . . . . .
O2 O 0.6744(2) -0.00853(17) 0.51837(15) 0.0241(4) Uani 1 1 d . . . . .
O3 O 0.3907(2) 0.46017(18) 0.67507(15) 0.0242(5) Uani 1 1 d . . . . .
O4 O 0.3396(3) 0.5777(2) 0.79980(18) 0.0375(6) Uani 1 1 d . . . . .
N1 N 0.5570(3) 0.3045(2) 0.77585(17) 0.0183(5) Uani 1 1 d . . . . .
N2 N 0.3726(3) 0.1335(2) 0.70471(17) 0.0186(5) Uani 1 1 d . . . . .
N3 N 0.3055(3) 0.5654(2) 0.49406(18) 0.0209(5) Uani 1 1 d . . . . .
H3A H 0.320700 0.551263 0.558554 0.025 Uiso 1 1 calc R U . . .
H3B H 0.213862 0.606595 0.500734 0.025 Uiso 1 1 calc R U . . .
N4 N 0.3475(3) 0.3495(2) 0.50726(18) 0.0214(5) Uani 1 1 d . . . . .
N5 N 0.3006(3) 0.2610(2) 0.46418(19) 0.0274(6) Uani 1 1 d . . . . .
H5 H 0.328575 0.185799 0.474301 0.033 Uiso 1 1 calc R U . . .
C1 C 0.4729(3) 0.3911(3) 0.8275(2) 0.0204(6) Uani 1 1 d . . . . .
C2 C 0.4512(3) 0.3934(3) 0.9349(2) 0.0279(7) Uani 1 1 d . . . . .
H2 H 0.392887 0.455407 0.967061 0.034 Uiso 1 1 calc R U . . .
C3 C 0.5174(4) 0.3025(3) 0.9932(2) 0.0336(8) Uani 1 1 d . . . . .
H3 H 0.502869 0.300622 1.065901 0.040 Uiso 1 1 calc R U . . .
C4 C 0.6054(4) 0.2143(3) 0.9415(2) 0.0310(7) Uani 1 1 d . . . . .
H4 H 0.651833 0.152426 0.979466 0.037 Uiso 1 1 calc R U . . .
C5 C 0.6258(3) 0.2167(3) 0.8328(2) 0.0218(6) Uani 1 1 d . . . . .
C6 C 0.7304(3) 0.1267(3) 0.7765(2) 0.0218(6) Uani 1 1 d . . . . .
C7 C 0.7266(4) 0.0051(3) 0.8262(3) 0.0332(8) Uani 1 1 d . . . . .
H7 H 0.651011 -0.021332 0.893530 0.040 Uiso 1 1 calc R U . . .
C8 C 0.8332(5) -0.0775(3) 0.7774(3) 0.0435(9) Uani 1 1 d . . . . .
H8 H 0.828712 -0.159124 0.811258 0.052 Uiso 1 1 calc R U . . .
C9 C 0.9464(4) -0.0382(3) 0.6782(3) 0.0405(9) Uani 1 1 d . . . . .
H9 H 1.020561 -0.093013 0.646028 0.049 Uiso 1 1 calc R U . . .
C10 C 0.9504(4) 0.0809(3) 0.6266(3) 0.0357(8) Uani 1 1 d . . . . .
H10 H 1.025050 0.106474 0.558859 0.043 Uiso 1 1 calc R U . . .
C11 C 0.8431(3) 0.1628(3) 0.6757(2) 0.0262(7) Uani 1 1 d . . . . .
H11 H 0.846407 0.243750 0.640517 0.031 Uiso 1 1 calc R U . . .
C12 C 0.3946(3) 0.4857(3) 0.7640(2) 0.0238(6) Uani 1 1 d . . . . .
C13 C 0.5959(3) 0.0735(3) 0.5618(2) 0.0190(6) Uani 1 1 d . . . . .
C14 C 0.4560(3) 0.0397(3) 0.6644(2) 0.0199(6) Uani 1 1 d . . . . .
C15 C 0.4210(3) -0.0809(3) 0.7131(2) 0.0248(7) Uani 1 1 d . . . . .
H15 H 0.481159 -0.143167 0.682459 0.030 Uiso 1 1 calc R U . . .
C16 C 0.2952(4) -0.1077(3) 0.8083(2) 0.0289(7) Uani 1 1 d . . . . .
H16 H 0.268560 -0.188412 0.842949 0.035 Uiso 1 1 calc R U . . .
C17 C 0.2102(4) -0.0131(3) 0.8509(2) 0.0288(7) Uani 1 1 d . . . . .
H17 H 0.126389 -0.029551 0.915762 0.035 Uiso 1 1 calc R U . . .
C18 C 0.2484(3) 0.1076(3) 0.7977(2) 0.0223(6) Uani 1 1 d . . . . .
C19 C 0.1523(3) 0.2081(3) 0.8431(2) 0.0230(6) Uani 1 1 d . . . . .
C20 C 0.1152(4) 0.2094(3) 0.9535(2) 0.0295(7) Uani 1 1 d . . . . .
H20 H 0.155658 0.148799 0.996501 0.035 Uiso 1 1 calc R U . . .
C21 C 0.0202(4) 0.2987(3) 0.9992(3) 0.0337(8) Uani 1 1 d . . . . .
H21 H -0.001831 0.298669 1.072336 0.040 Uiso 1 1 calc R U . . .
C22 C -0.0424(4) 0.3880(3) 0.9371(3) 0.0373(8) Uani 1 1 d . . . . .
H22 H -0.108748 0.447336 0.968275 0.045 Uiso 1 1 calc R U . . .
C23 C -0.0059(4) 0.3890(3) 0.8280(3) 0.0379(8) Uani 1 1 d . . . . .
H23 H -0.046366 0.450235 0.785551 0.045 Uiso 1 1 calc R U . . .
C24 C 0.0904(3) 0.2995(3) 0.7811(2) 0.0293(7) Uani 1 1 d . . . . .
H24 H 0.113525 0.300839 0.707638 0.035 Uiso 1 1 calc R U . . .
C25 C 0.2783(3) 0.4509(3) 0.4709(2) 0.0217(6) Uani 1 1 d . . . . .
C26 C 0.1872(4) 0.4273(3) 0.4064(3) 0.0324(8) Uani 1 1 d . . . . .
H26 H 0.127291 0.482469 0.372547 0.039 Uiso 1 1 calc R U . . .
C27 C 0.2053(4) 0.3056(3) 0.4039(3) 0.0358(8) Uani 1 1 d . . . . .
H27 H 0.159630 0.261291 0.366945 0.043 Uiso 1 1 calc R U . . .
O5 O 0.1389(3) 0.7012(2) 0.6789(2) 0.0395(6) Uani 1 1 d G . . . .
H5A H 0.194914 0.666534 0.718207 0.059 Uiso 1 1 d G U . . .
H5B H 0.201114 0.745526 0.622613 0.059 Uiso 1 1 d G U . . .

loop_
_atom_site_aniso_label
_atom_site_aniso_U_11
_atom_site_aniso_U_22
_atom_site_aniso_U_33
_atom_site_aniso_U_23
_atom_site_aniso_U_13
_atom_site_aniso_U_12
Co1 0.0255(2) 0.0128(2) 0.0186(2) -0.00373(17) -0.00681(18) 0.00105(16)
O1 0.0296(10) 0.0127(11) 0.0220(10) -0.0023(9) -0.0048(9) -0.0012(8)
O2 0.0275(10) 0.0151(11) 0.0291(11) -0.0066(9) -0.0066(9) 0.0030(9)
O3 0.0333(11) 0.0177(11) 0.0246(11) -0.0060(9) -0.0127(9) 0.0064(9)
O4 0.0558(14) 0.0233(13) 0.0415(13) -0.0202(11) -0.0204(12) 0.0177(11)
N1 0.0212(11) 0.0134(13) 0.0204(12) -0.0059(10) -0.0050(10) 0.0001(10)
N2 0.0227(11) 0.0179(13) 0.0174(12) -0.0056(10) -0.0077(10) -0.0013(10)
N3 0.0298(12) 0.0122(13) 0.0224(12) -0.0040(10) -0.0100(11) 0.0017(10)
N4 0.0288(12) 0.0147(13) 0.0216(12) -0.0060(10) -0.0076(11) 0.0009(10)
N5 0.0386(14) 0.0137(14) 0.0328(14) -0.0077(11) -0.0131(12) 0.0015(11)
C1 0.0218(14) 0.0153(16) 0.0257(15) -0.0082(13) -0.0070(13) -0.0012(12)
C2 0.0312(16) 0.0300(19) 0.0266(16) -0.0157(14) -0.0089(14) 0.0041(14)
C3 0.0440(18) 0.042(2) 0.0182(15) -0.0105(15) -0.0118(15) 0.0062(16)
C4 0.0403(18) 0.0316(19) 0.0242(16) -0.0032(14) -0.0161(15) 0.0057(15)
C5 0.0243(14) 0.0178(16) 0.0257(15) -0.0042(13) -0.0109(13) -0.0016(12)
C6 0.0251(14) 0.0190(16) 0.0275(16) -0.0071(13) -0.0155(13) 0.0027(12)
C7 0.0473(19) 0.0228(18) 0.0319(17) -0.0025(15) -0.0177(16) 0.0044(15)
C8 0.071(2) 0.0217(19) 0.055(2) -0.0138(17) -0.041(2) 0.0174(17)
C9 0.0386(18) 0.045(2) 0.055(2) -0.0290(19) -0.0284(19) 0.0233(17)
C10 0.0279(16) 0.042(2) 0.0433(19) -0.0195(17) -0.0132(15) 0.0073(15)
C11 0.0258(15) 0.0238(18) 0.0316(17) -0.0061(14) -0.0120(14) 0.0027(13)
C12 0.0270(15) 0.0193(17) 0.0245(16) -0.0066(13) -0.0057(13) 0.0001(13)
C13 0.0232(14) 0.0188(17) 0.0205(14) -0.0054(13) -0.0135(12) -0.0002(12)
C14 0.0264(14) 0.0163(16) 0.0204(14) -0.0038(12) -0.0115(13) -0.0027(12)
C15 0.0338(16) 0.0197(17) 0.0223(15) -0.0048(13) -0.0100(14) -0.0032(13)
C16 0.0403(17) 0.0169(17) 0.0272(16) 0.0012(14) -0.0094(15) -0.0078(14)
C17 0.0354(16) 0.0278(19) 0.0185(15) -0.0015(14) -0.0021(13) -0.0092(14)
C18 0.0263(14) 0.0218(17) 0.0203(15) -0.0048(13) -0.0082(13) -0.0062(13)
C19 0.0216(14) 0.0239(17) 0.0237(15) -0.0080(13) -0.0044(13) -0.0068(12)
C20 0.0325(16) 0.033(2) 0.0212(15) -0.0054(14) -0.0042(14) -0.0057(14)
C21 0.0326(16) 0.038(2) 0.0279(17) -0.0163(16) 0.0006(14) -0.0057(15)
C22 0.0245(15) 0.041(2) 0.049(2) -0.0250(18) -0.0053(16) 0.0021(15)
C23 0.0309(17) 0.038(2) 0.050(2) -0.0150(17) -0.0171(16) 0.0115(15)
C24 0.0290(15) 0.0306(19) 0.0299(17) -0.0081(15) -0.0097(14) -0.0025(14)
C25 0.0281(15) 0.0143(15) 0.0227(15) -0.0028(12) -0.0082(13) 0.0016(12)
C26 0.0455(19) 0.0219(18) 0.0389(18) -0.0041(15) -0.0271(16) 0.0046(14)
C27 0.050(2) 0.028(2) 0.0402(19) -0.0074(16) -0.0285(17) -0.0043(15)
O5 0.0380(12) 0.0313(15) 0.0456(14) -0.0049(12) -0.0099(12) 0.0103(11)

loop_
_atom_type_symbol
_atom_type_description
_atom_type_scat_dispersion_real
_atom_type_scat_dispersion_imag
_atom_type_scat_source
C C 0.0033 0.0016 'International Tables Vol C Tables 4.2.6.8 and 6.1.1.4'
H H 0.0000 0.0000 'International Tables Vol C Tables 4.2.6.8 and 6.1.1.4'
Co Co 0.3494 0.9721 'International Tables Vol C Tables 4.2.6.8 and 6.1.1.4'
N N 0.0061 0.0033 'International Tables Vol C Tables 4.2.6.8 and 6.1.1.4'
O O 0.0106 0.0060 'International Tables Vol C Tables 4.2.6.8 and 6.1.1.4'

loop_
_geom_angle_atom_site_label_1
_geom_angle_atom_site_label_2
_geom_angle_atom_site_label_3
_geom_angle
_geom_angle_site_symmetry_1
_geom_angle_site_symmetry_3
O1 Co1 N1 112.74(8) . .
O1 Co1 N2 77.01(8) . .
O1 Co1 N3 81.04(8) . 2_666
O1 Co1 N4 89.38(8) . .
O3 Co1 O1 166.67(8) . .
O3 Co1 N1 74.32(7) . .
O3 Co1 N2 115.80(8) . .
O3 Co1 N3 86.81(8) . 2_666
O3 Co1 N4 85.61(8) . .
N2 Co1 N1 82.17(8) . .
N2 Co1 N3 156.27(9) . 2_666
N3 Co1 N1 98.31(8) 2_666 .
N4 Co1 N1 156.65(8) . .
N4 Co1 N2 96.36(8) . .
N4 Co1 N3 92.27(8) . 2_666
C13 O1 Co1 119.81(17) . .
C12 O3 Co1 123.91(18) . .
C1 N1 Co1 108.96(16) . .
C1 N1 C5 117.4(2) . .
C5 N1 Co1 131.31(18) . .
C14 N2 Co1 111.06(17) . .
C14 N2 C18 118.3(2) . .
C18 N2 Co1 129.86(19) . .
Co1 N3 H3A 107.2 2_666 .
Co1 N3 H3B 107.2 2_666 .
H3A N3 H3B 106.8 . .
C25 N3 Co1 120.69(17) . 2_666
C25 N3 H3A 107.2 . .
C25 N3 H3B 107.2 . .
N5 N4 Co1 122.16(18) . .
C25 N4 Co1 133.37(18) . .
C25 N4 N5 104.4(2) . .
N4 N5 H5 124.3 . .
C27 N5 N4 111.5(2) . .
C27 N5 H5 124.3 . .
N1 C1 C2 123.6(3) . .
N1 C1 C12 116.6(2) . .
C2 C1 C12 119.7(3) . .
C1 C2 H2 120.6 . .
C3 C2 C1 118.9(3) . .
C3 C2 H2 120.6 . .
C2 C3 H3 120.8 . .
C4 C3 C2 118.4(3) . .
C4 C3 H3 120.8 . .
C3 C4 H4 119.6 . .
C3 C4 C5 120.7(3) . .
C5 C4 H4 119.6 . .
N1 C5 C4 121.0(3) . .
N1 C5 C6 118.9(2) . .
C4 C5 C6 120.1(3) . .
C7 C6 C5 120.7(3) . .
C11 C6 C5 121.0(3) . .
C11 C6 C7 118.1(3) . .
C6 C7 H7 119.5 . .
C8 C7 C6 121.0(3) . .
C8 C7 H7 119.5 . .
C7 C8 H8 120.2 . .
C9 C8 C7 119.5(3) . .
C9 C8 H8 120.2 . .
C8 C9 H9 119.8 . .
C10 C9 C8 120.4(3) . .
C10 C9 H9 119.8 . .
C9 C10 H10 120.2 . .
C9 C10 C11 119.7(3) . .
C11 C10 H10 120.2 . .
C6 C11 H11 119.4 . .
C10 C11 C6 121.2(3) . .
C10 C11 H11 119.4 . .
O3 C12 C1 114.6(2) . .
O4 C12 O3 125.8(3) . .
O4 C12 C1 119.7(2) . .
O1 C13 C14 115.0(2) . .
O2 C13 O1 125.4(3) . .
O2 C13 C14 119.6(3) . .
N2 C14 C13 116.2(2) . .
N2 C14 C15 123.2(3) . .
C15 C14 C13 120.5(3) . .
C14 C15 H15 120.6 . .
C14 C15 C16 118.7(3) . .
C16 C15 H15 120.6 . .
C15 C16 H16 120.6 . .
C17 C16 C15 118.7(3) . .
C17 C16 H16 120.6 . .
C16 C17 H17 119.8 . .
C16 C17 C18 120.5(3) . .
C18 C17 H17 119.8 . .
N2 C18 C17 120.6(3) . .
N2 C18 C19 119.7(3) . .
C17 C18 C19 119.7(3) . .
C20 C19 C18 119.7(3) . .
C24 C19 C18 122.1(3) . .
C24 C19 C20 118.2(3) . .
C19 C20 H20 119.4 . .
C21 C20 C19 121.1(3) . .
C21 C20 H20 119.4 . .
C20 C21 H21 119.9 . .
C20 C21 C22 120.2(3) . .
C22 C21 H21 119.9 . .
C21 C22 H22 120.3 . .
C21 C22 C23 119.5(3) . .
C23 C22 H22 120.3 . .
C22 C23 H23 119.7 . .
C22 C23 C24 120.7(3) . .
C24 C23 H23 119.7 . .
C19 C24 C23 120.3(3) . .
C19 C24 H24 119.8 . .
C23 C24 H24 119.8 . .
N4 C25 N3 121.5(2) . .
N4 C25 C26 111.5(2) . .
C26 C25 N3 126.9(3) . .
C25 C26 H26 127.6 . .
C27 C26 C25 104.7(3) . .
C27 C26 H26 127.6 . .
N5 C27 C26 107.9(2) . .
N5 C27 H27 126.0 . .
C26 C27 H27 126.0 . .
H5A O5 H5B 109.5 . .

loop_
_geom_bond_atom_site_label_1
_geom_bond_atom_site_label_2
_geom_bond_distance
_geom_bond_site_symmetry_2
Co1 O1 2.0446(19) .
Co1 O3 2.0299(19) .
Co1 N1 2.332(2) .
Co1 N2 2.199(2) .
Co1 N3 2.223(2) 2_666
Co1 N4 2.178(2) .
O1 C13 1.275(3) .
O2 C13 1.239(3) .
O3 C12 1.275(3) .
O4 C12 1.228(3) .
N1 C1 1.347(3) .
N1 C5 1.356(4) .
N2 C14 1.346(3) .
N2 C18 1.352(4) .
N3 H3A 0.8900 .
N3 H3B 0.8900 .
N3 C25 1.408(3) .
N4 N5 1.358(3) .
N4 C25 1.338(3) .
N5 H5 0.8600 .
N5 C27 1.339(4) .
C1 C2 1.383(4) .
C1 C12 1.499(4) .
C2 H2 0.9300 .
C2 C3 1.373(4) .
C3 H3 0.9300 .
C3 C4 1.373(4) .
C4 H4 0.9300 .
C4 C5 1.393(4) .
C5 C6 1.475(4) .
C6 C7 1.386(4) .
C6 C11 1.385(4) .
C7 H7 0.9300 .
C7 C8 1.381(5) .
C8 H8 0.9300 .
C8 C9 1.379(5) .
C9 H9 0.9300 .
C9 C10 1.368(5) .
C10 H10 0.9300 .
C10 C11 1.380(4) .
C11 H11 0.9300 .
C13 C14 1.510(4) .
C14 C15 1.374(4) .
C15 H15 0.9300 .
C15 C16 1.378(4) .
C16 H16 0.9300 .
C16 C17 1.370(4) .
C17 H17 0.9300 .
C17 C18 1.393(4) .
C18 C19 1.477(4) .
C19 C20 1.402(4) .
C19 C24 1.384(4) .
C20 H20 0.9300 .
C20 C21 1.374(4) .
C21 H21 0.9300 .
C21 C22 1.374(5) .
C22 H22 0.9300 .
C22 C23 1.381(5) .
C23 H23 0.9300 .
C23 C24 1.387(4) .
C24 H24 0.9300 .
C25 C26 1.391(4) .
C26 H26 0.9300 .
C26 C27 1.362(4) .
C27 H27 0.9300 .
O5 H5A 0.8499 .
O5 H5B 0.8500 .

loop_
_geom_torsion_atom_site_label_1
_geom_torsion_atom_site_label_2
_geom_torsion_atom_site_label_3
_geom_torsion_atom_site_label_4
_geom_torsion
_geom_torsion_site_symmetry_1
_geom_torsion_site_symmetry_2
_geom_torsion_site_symmetry_3
_geom_torsion_site_symmetry_4
Co1 O1 C13 O2 -174.48(18) . . . .
Co1 O1 C13 C14 5.9(3) . . . .
Co1 O3 C12 O4 177.1(2) . . . .
Co1 O3 C12 C1 -3.7(3) . . . .
Co1 N1 C1 C2 163.6(2) . . . .
Co1 N1 C1 C12 -13.9(3) . . . .
Co1 N1 C5 C4 -158.6(2) . . . .
Co1 N1 C5 C6 24.5(4) . . . .
Co1 N2 C14 C13 -8.0(2) . . . .
Co1 N2 C14 C15 170.67(19) . . . .
Co1 N2 C18 C17 -167.58(18) . . . .
Co1 N2 C18 C19 12.4(3) . . . .
Co1 N3 C25 N4 91.3(3) 2_666 . . .
Co1 N3 C25 C26 -85.6(3) 2_666 . . .
Co1 N4 N5 C27 176.7(2) . . . .
Co1 N4 C25 N3 6.6(4) . . . .
Co1 N4 C25 C26 -176.0(2) . . . .
O1 C13 C14 N2 2.1(3) . . . .
O1 C13 C14 C15 -176.6(2) . . . .
O2 C13 C14 N2 -177.6(2) . . . .
O2 C13 C14 C15 3.8(3) . . . .
N1 C1 C2 C3 -0.5(4) . . . .
N1 C1 C12 O3 12.7(4) . . . .
N1 C1 C12 O4 -168.0(2) . . . .
N1 C5 C6 C7 -141.7(3) . . . .
N1 C5 C6 C11 42.9(3) . . . .
N2 C14 C15 C16 -0.4(4) . . . .
N2 C18 C19 C20 -134.3(3) . . . .
N2 C18 C19 C24 48.6(4) . . . .
N3 C25 C26 C27 176.5(3) . . . .
N4 N5 C27 C26 -0.1(4) . . . .
N4 C25 C26 C27 -0.6(4) . . . .
N5 N4 C25 N3 -176.8(2) . . . .
N5 N4 C25 C26 0.6(3) . . . .
C1 N1 C5 C4 2.0(4) . . . .
C1 N1 C5 C6 -174.8(2) . . . .
C1 C2 C3 C4 1.4(5) . . . .
C2 C1 C12 O3 -164.9(3) . . . .
C2 C1 C12 O4 14.4(4) . . . .
C2 C3 C4 C5 -0.5(5) . . . .
C3 C4 C5 N1 -1.2(4) . . . .
C3 C4 C5 C6 175.6(3) . . . .
C4 C5 C6 C7 41.5(4) . . . .
C4 C5 C6 C11 -134.0(3) . . . .
C5 N1 C1 C2 -1.2(4) . . . .
C5 N1 C1 C12 -178.6(2) . . . .
C5 C6 C7 C8 -174.8(2) . . . .
C5 C6 C11 C10 174.5(2) . . . .
C6 C7 C8 C9 0.7(4) . . . .
C7 C6 C11 C10 -1.0(4) . . . .
C7 C8 C9 C10 -1.9(4) . . . .
C8 C9 C10 C11 1.7(4) . . . .
C9 C10 C11 C6 -0.2(4) . . . .
C11 C6 C7 C8 0.8(4) . . . .
C12 C1 C2 C3 176.9(3) . . . .
C13 C14 C15 C16 178.2(2) . . . .
C14 N2 C18 C17 1.1(3) . . . .
C14 N2 C18 C19 -178.8(2) . . . .
C14 C15 C16 C17 -0.2(4) . . . .
C15 C16 C17 C18 1.3(4) . . . .
C16 C17 C18 N2 -1.8(4) . . . .
C16 C17 C18 C19 178.2(2) . . . .
C17 C18 C19 C20 45.7(4) . . . .
C17 C18 C19 C24 -131.3(3) . . . .
C18 N2 C14 C13 -178.7(2) . . . .
C18 N2 C14 C15 -0.1(3) . . . .
C18 C19 C20 C21 -177.2(2) . . . .
C18 C19 C24 C23 176.9(3) . . . .
C19 C20 C21 C22 0.9(4) . . . .
C20 C19 C24 C23 -0.2(4) . . . .
C20 C21 C22 C23 -1.5(5) . . . .
C21 C22 C23 C24 1.3(5) . . . .
C22 C23 C24 C19 -0.4(5) . . . .
C24 C19 C20 C21 0.0(4) . . . .
C25 N4 N5 C27 -0.3(3) . . . .
C25 C26 C27 N5 0.4(4) . . . .
